data_4339822
loop_
_publ_author_name
'McGee, Kari A.'
'Mann, Kent R.'

_publ_section_title
;
 Selective low-temperature syntheses of facial and meridional
 tris-cyclometalated iridium(III) complexes.
;
_journal_issue 19
_journal_name_full 'Inorganic chemistry'
_journal_page_first 7800
_journal_page_last 7809
_journal_paper_doi 10.1021/ic700440c
_journal_volume 46
_journal_year 2007
_chemical_formula_moiety 'C27 H19 Ir N3 S3, F6 P'
_chemical_formula_sum 'C27 H19 F6 Ir N3 P S3'
_chemical_formula_weight 818.80
_chemical_name_common 04085
_chemical_name_systematic
; 
 ? 
;
_space_group_IT_number 167
_symmetry_cell_setting hexagonal
_symmetry_space_group_name_Hall '-R 3 2"c'
_symmetry_space_group_name_H-M 'R -3 c :H'
_atom_sites_solution_hydrogens geom
_atom_sites_solution_primary direct
_atom_sites_solution_secondary difmap
_audit_creation_method SHELXL-97
_cell_angle_alpha 90.00
_cell_angle_beta 90.00
_cell_angle_gamma 120.00
_cell_formula_units_Z 36
_cell_length_a 20.8082(18)
_cell_length_b 20.8082
_cell_length_c 71.402(7)
_cell_measurement_reflns_used 2066
_cell_measurement_temperature 173(2)
_cell_volume 26774(4)
_computing_cell_refinement 'SAINT, Bruker'
_computing_data_collection 'SMART, Bruker'
_computing_data_reduction 'SAINT, BRuker'
_computing_molecular_graphics 'SHELXTL, Bruker'
_computing_structure_refinement 'SHELXL-97 (Sheldrick, 1997)'
_computing_structure_solution 'SHELXS-97 (Sheldrick, 1990)'
_diffrn_ambient_temperature 173(2)
_diffrn_measured_fraction_theta_full 1.000
_diffrn_measured_fraction_theta_max 1.000
_diffrn_measurement_device_type 'Bruker SMART Platform CCD'
_diffrn_measurement_method 'area detector, omega scans'
_diffrn_radiation_monochromator graphite
_diffrn_radiation_source 'normal-focus sealed tube'
_diffrn_radiation_type MoK\a
_diffrn_radiation_wavelength 0.71073
_diffrn_reflns_av_R_equivalents 0.0771
_diffrn_reflns_av_sigmaI/netI 0.0626
_diffrn_reflns_limit_h_max 13
_diffrn_reflns_limit_h_min -24
_diffrn_reflns_limit_k_max 24
_diffrn_reflns_limit_k_min -8
_diffrn_reflns_limit_l_max 84
_diffrn_reflns_limit_l_min -84
_diffrn_reflns_number 27208
_diffrn_reflns_theta_full 25.05
_diffrn_reflns_theta_max 25.05
_diffrn_reflns_theta_min 1.27
_exptl_absorpt_coefficient_mu 4.813
_exptl_absorpt_correction_T_max 0.790000
_exptl_absorpt_correction_T_min 0.461158
_exptl_absorpt_correction_type multi-scan
_exptl_absorpt_process_details 'SADABS, R. Blessing, 1995'
_exptl_crystal_colour orange
_exptl_crystal_density_diffrn 1.828
_exptl_crystal_density_method 'not measured'
_exptl_crystal_description block
_exptl_crystal_F_000 14256
_exptl_crystal_size_max 0.16
_exptl_crystal_size_mid 0.10
_exptl_crystal_size_min 0.05
_refine_diff_density_max 1.289
_refine_diff_density_min -1.091
_refine_diff_density_rms 0.119
_refine_ls_extinction_method none
_refine_ls_goodness_of_fit_ref 1.060
_refine_ls_hydrogen_treatment riding
_refine_ls_matrix_type full
_refine_ls_number_parameters 481
_refine_ls_number_reflns 5286
_refine_ls_number_restraints 95
_refine_ls_restrained_S_all 1.050
_refine_ls_R_factor_all 0.0791
_refine_ls_R_factor_gt 0.0486
_refine_ls_shift/su_max 0.002
_refine_ls_shift/su_mean 0.000
_refine_ls_structure_factor_coef Fsqd
_refine_ls_weighting_details 'calc w=1/[\s^2^(Fo^2^)+(0.0519P)^2^+107.4903P] where P=(Fo^2^+2Fc^2^)/3'
_refine_ls_weighting_scheme calc
_refine_ls_wR_factor_gt 0.1102
_refine_ls_wR_factor_ref 0.1199
_reflns_number_gt 3602
_reflns_number_total 5286
_reflns_threshold_expression >2sigma(I)
_cod_data_source_file tris_ir_cifs_revised.cif
_cod_data_source_block 04085z
_cod_original_cell_volume 26774(3)
_cod_original_sg_symbol_H-M R-3C
_cod_database_code 4339822

loop_
_symmetry_equiv_pos_as_xyz
'x, y, z'
'-y, x-y, z'
'-x+y, -x, z'
'x-y, -y, -z+1/2'
'-x, -x+y, -z+1/2'
'y, x, -z+1/2'
'x+2/3, y+1/3, z+1/3'
'-y+2/3, x-y+1/3, z+1/3'
'-x+y+2/3, -x+1/3, z+1/3'
'x-y+2/3, -y+1/3, -z+5/6'
'-x+2/3, -x+y+1/3, -z+5/6'
'y+2/3, x+1/3, -z+5/6'
'x+1/3, y+2/3, z+2/3'
'-y+1/3, x-y+2/3, z+2/3'
'-x+y+1/3, -x+2/3, z+2/3'
'x-y+1/3, -y+2/3, -z+7/6'
'-x+1/3, -x+y+2/3, -z+7/6'
'y+1/3, x+2/3, -z+7/6'
'-x, -y, -z'
'y, -x+y, -z'
'x-y, x, -z'
'-x+y, y, z-1/2'
'x, x-y, z-1/2'
'-y, -x, z-1/2'
'-x+2/3, -y+1/3, -z+1/3'
'y+2/3, -x+y+1/3, -z+1/3'
'x-y+2/3, x+1/3, -z+1/3'
'-x+y+2/3, y+1/3, z-1/6'
'x+2/3, x-y+1/3, z-1/6'
'-y+2/3, -x+1/3, z-1/6'
'-x+1/3, -y+2/3, -z+2/3'
'y+1/3, -x+y+2/3, -z+2/3'
'x-y+1/3, x+2/3, -z+2/3'
'-x+y+1/3, y+2/3, z+1/6'
'x+1/3, x-y+2/3, z+1/6'
'-y+1/3, -x+2/3, z+1/6'

loop_
_atom_site_label
_atom_site_type_symbol
_atom_site_fract_x
_atom_site_fract_y
_atom_site_fract_z
_atom_site_U_iso_or_equiv
_atom_site_adp_type
_atom_site_occupancy
_atom_site_symmetry_multiplicity
_atom_site_calc_flag
_atom_site_refinement_flags
_atom_site_disorder_assembly
_atom_site_disorder_group
Ir1 Ir 0.296992(19) 0.01821(2) 0.298981(5) 0.05490(15) Uani 1 1 d . . .
N1 N 0.2226(4) -0.0594(4) 0.28024(8) 0.0500(16) Uani 1 1 d . A .
C1 C 0.1666(5) -0.0566(5) 0.27222(11) 0.058(2) Uani 1 1 d . . .
H1A H 0.1631 -0.0130 0.2735 0.069 Uiso 1 1 calc R A .
C2 C 0.1126(5) -0.1163(5) 0.26191(12) 0.064(2) Uani 1 1 d . A .
H2A H 0.0739 -0.1125 0.2559 0.077 Uiso 1 1 calc R . .
C3 C 0.1156(6) -0.1794(6) 0.26057(13) 0.076(3) Uani 1 1 d . . .
H3A H 0.0777 -0.2210 0.2541 0.091 Uiso 1 1 calc R A .
C4 C 0.1727(6) -0.1838(5) 0.26846(11) 0.066(3) Uani 1 1 d . A .
H4A H 0.1753 -0.2279 0.2673 0.079 Uiso 1 1 calc R . .
C5 C 0.2284(5) -0.1220(5) 0.27843(11) 0.061(2) Uani 1 1 d . . .
C6 C 0.2887(6) -0.1174(6) 0.28834(13) 0.067(3) Uani 1 1 d . A .
C7 C 0.3298(5) -0.0587(6) 0.29967(13) 0.065(3) Uani 1 1 d . A .
C8 C 0.3892(5) -0.0636(7) 0.30878(15) 0.084(3) Uani 1 1 d . . .
H8A H 0.4230 -0.0283 0.3175 0.101 Uiso 1 1 calc R A .
C9 C 0.3902(7) -0.1263(8) 0.30317(18) 0.106(4) Uani 1 1 d . A .
H9A H 0.4256 -0.1388 0.3076 0.127 Uiso 1 1 calc R . .
S1 S 0.3234(2) -0.1783(2) 0.28797(4) 0.0966(10) Uani 1 1 d . . .
N2 N 0.3621(4) 0.0813(4) 0.32115(10) 0.066(2) Uani 1 1 d . A .
C10 C 0.4325(5) 0.1352(6) 0.32008(14) 0.075(3) Uani 1 1 d . . .
H10A H 0.4581 0.1456 0.3085 0.090 Uiso 1 1 calc R A .
C11 C 0.4696(6) 0.1774(6) 0.33615(14) 0.079(3) Uani 1 1 d . A .
H11A H 0.5192 0.2173 0.3351 0.095 Uiso 1 1 calc R . .
C12 C 0.4352(6) 0.1615(6) 0.35295(15) 0.081(3) Uani 1 1 d . . .
H12A H 0.4606 0.1892 0.3638 0.097 Uiso 1 1 calc R A .
C13 C 0.3622(6) 0.1039(6) 0.35424(14) 0.078(3) Uani 1 1 d . A .
H13A H 0.3370 0.0919 0.3659 0.094 Uiso 1 1 calc R . .
C14 C 0.3269(5) 0.0644(5) 0.33840(12) 0.060(2) Uani 1 1 d . . .
C15 C 0.2523(5) 0.0005(5) 0.33724(11) 0.056(2) Uani 1 1 d . A .
C16 C 0.2269(5) -0.0320(4) 0.32008(12) 0.054(2) Uani 1 1 d . A .
C17 C 0.1540(5) -0.0939(5) 0.32166(11) 0.055(2) Uani 1 1 d . . .
H17A H 0.1269 -0.1237 0.3113 0.065 Uiso 1 1 calc R A .
C18 C 0.1273(5) -0.1064(5) 0.33913(12) 0.059(2) Uani 1 1 d . A .
H18A H 0.0794 -0.1456 0.3425 0.071 Uiso 1 1 calc R . .
S2 S 0.18975(14) -0.04303(13) 0.35493(3) 0.0649(6) Uani 1 1 d . . .
N3 N 0.2680(9) 0.1014(9) 0.2962(2) 0.054(3) Uani 0.733(7) 1 d PD A 1
C19 C 0.2081(7) 0.0964(7) 0.30471(16) 0.059(3) Uani 0.733(7) 1 d PD A 1
H19A H 0.1732 0.0505 0.3102 0.071 Uiso 0.733(7) 1 calc PR A 1
C20 C 0.1953(9) 0.1553(9) 0.3057(2) 0.073(4) Uani 0.733(7) 1 d PD A 1
H20A H 0.1530 0.1505 0.3120 0.087 Uiso 0.733(7) 1 calc PR A 1
C21 C 0.2471(8) 0.2231(8) 0.2971(2) 0.070(4) Uani 0.733(7) 1 d PD A 1
H21A H 0.2398 0.2646 0.2974 0.084 Uiso 0.733(7) 1 calc PR A 1
C22 C 0.3082(7) 0.2281(7) 0.28807(17) 0.056(3) Uani 0.733(7) 1 d PD A 1
H22A H 0.3434 0.2734 0.2823 0.068 Uiso 0.733(7) 1 calc PR A 1
C23 C 0.3181(8) 0.1662(8) 0.2874(2) 0.050(3) Uani 0.733(7) 1 d PD A 1
C24 C 0.3780(9) 0.1661(8) 0.2779(2) 0.049(3) Uani 0.733(7) 1 d PD A 1
C25 C 0.4489(10) 0.2205(9) 0.2755(2) 0.070(4) Uani 0.733(7) 1 d PD A 1
H25A H 0.4662 0.2712 0.2784 0.084 Uiso 0.733(7) 1 calc PR A 1
C26 C 0.4956(10) 0.1939(11) 0.2683(2) 0.080(4) Uani 0.733(7) 1 d PD A 1
H26A H 0.5462 0.2260 0.2651 0.096 Uiso 0.733(7) 1 calc PR A 1
C27 C 0.4629(9) 0.1217(10) 0.2663(2) 0.068(4) Uani 0.733(7) 1 d PD A 1
H27A H 0.4870 0.0952 0.2625 0.081 Uiso 0.733(7) 1 calc PR A 1
S3 S 0.36955(17) 0.08151(18) 0.27140(4) 0.0539(10) Uani 0.733(7) 1 d PD A 1
N3' N 0.3778(13) 0.0988(14) 0.2795(4) 0.0539(10) Uani 0.267(7) 1 d PD A 5
C19' C 0.4219(17) 0.0783(18) 0.2708(4) 0.059(3) Uani 0.267(7) 1 d PD A 5
H19B H 0.4097 0.0278 0.2715 0.071 Uiso 0.267(7) 1 calc PR A 5
C20' C 0.484(2) 0.128(3) 0.2609(5) 0.068(4) Uani 0.267(7) 1 d PD A 5
H20B H 0.5144 0.1116 0.2548 0.081 Uiso 0.267(7) 1 calc PR A 5
C21' C 0.502(2) 0.203(2) 0.2600(5) 0.080(4) Uani 0.267(7) 1 d PD A 5
H21B H 0.5442 0.2387 0.2533 0.096 Uiso 0.267(7) 1 calc PR A 5
C22' C 0.456(2) 0.223(2) 0.2690(6) 0.070(4) Uani 0.267(7) 1 d PD A 5
H22B H 0.4673 0.2735 0.2685 0.084 Uiso 0.267(7) 1 calc PR A 5
C23' C 0.3935(19) 0.1709(18) 0.2789(6) 0.049(3) Uani 0.267(7) 1 d PD A 5
C24' C 0.3403(15) 0.1869(15) 0.2867(5) 0.050(3) Uani 0.267(7) 1 d PD A 5
C25' C 0.3492(15) 0.2494(13) 0.2946(4) 0.056(3) Uani 0.267(7) 1 d PD A 5
H25B H 0.3938 0.2959 0.2939 0.068 Uiso 0.267(7) 1 calc PR A 5
C26' C 0.2834(18) 0.2378(17) 0.3042(5) 0.070(4) Uani 0.267(7) 1 d PD A 5
H26B H 0.2811 0.2768 0.3105 0.084 Uiso 0.267(7) 1 calc PR A 5
C27' C 0.2275(18) 0.1706(19) 0.3037(5) 0.073(4) Uani 0.267(7) 1 d PD A 5
H27B H 0.1808 0.1548 0.3094 0.087 Uiso 0.267(7) 1 calc PR A 5
S3' S 0.2503(8) 0.1138(8) 0.29125(18) 0.054(3) Uani 0.267(7) 1 d PD A 5
P1 P 0.0000 0.0000 0.2500 0.085(2) Uani 1 6 d S . .
F1 F 0.0721(3) 0.0360(3) 0.26316(9) 0.102(2) Uani 1 1 d . . .
P2 P 0.6634(11) 0.3301(13) 0.29586(10) 0.061(2) Uani 0.173(4) 1 d PD B -1
F2 F 0.6569(16) 0.269(2) 0.2815(5) 0.059(6) Uani 0.173(4) 1 d PD B -1
F3 F 0.6698(17) 0.3908(18) 0.3102(5) 0.059(6) Uani 0.173(4) 1 d PD B -1
F4 F 0.7352(17) 0.3907(18) 0.2854(5) 0.082(7) Uani 0.173(4) 1 d PD B -1
F5 F 0.614(2) 0.348(2) 0.2827(6) 0.092(9) Uani 0.173(4) 1 d PD B -1
F6 F 0.5916(16) 0.2695(16) 0.3063(4) 0.082(7) Uani 0.173(4) 1 d PD B -1
F7 F 0.713(2) 0.3120(18) 0.3090(6) 0.092(9) Uani 0.173(4) 1 d PD B -1
P2' P 0.6581(10) 0.3264(10) 0.29900(12) 0.061(2) Uani 0.160(4) 1 d PD B -5
F2' F 0.6677(19) 0.3200(17) 0.27727(13) 0.059(6) Uani 0.160(4) 1 d PD B -5
F3' F 0.6483(13) 0.333(2) 0.32072(15) 0.059(6) Uani 0.160(4) 1 d PD B -5
F4' F 0.7242(15) 0.4093(12) 0.2987(4) 0.082(7) Uani 0.160(4) 1 d PD B -5
F5' F 0.6014(17) 0.354(2) 0.2949(4) 0.092(9) Uani 0.160(4) 1 d PD B -5
F6' F 0.592(2) 0.2436(13) 0.2993(4) 0.082(7) Uani 0.160(4) 1 d PD B -5
F7' F 0.715(2) 0.299(2) 0.3031(3) 0.092(9) Uani 0.160(4) 1 d PD B -5
P3 P -0.0041(11) -0.4292(8) 0.2503(3) 0.0639(16) Uani 0.223(9) 1 d PD C -1
F8 F 0.0626(13) -0.3850(15) 0.2363(4) 0.146(9) Uani 0.223(9) 1 d PD C -1
F9 F -0.0707(17) -0.4642(18) 0.2647(5) 0.093(15) Uani 0.223(9) 1 d PD C -1
F10 F -0.0017(19) -0.3545(12) 0.2559(4) 0.113(6) Uani 0.223(9) 1 d PD C -1
F11 F -0.0608(14) -0.4416(19) 0.2341(4) 0.113(6) Uani 0.223(9) 1 d PD C -1
F12 F -0.0142(16) -0.5049(11) 0.2427(4) 0.098(4) Uani 0.223(9) 1 d PD C -1
F13 F 0.0518(16) -0.4266(16) 0.2656(4) 0.098(4) Uani 0.223(9) 1 d PD C -1
P3' P 0.0000 -0.4194(5) 0.2500 0.0639(16) Uani 0.553(18) 2 d SPD . 2
F8' F 0.0803(4) -0.3833(8) 0.2413(2) 0.146(9) Uani 0.553(18) 1 d PD C 2
F10' F 0.0293(7) -0.3555(6) 0.26514(18) 0.113(6) Uani 0.553(18) 1 d PD C 2
F13' F 0.0202(9) -0.4657(6) 0.26392(17) 0.098(4) Uani 0.553(18) 1 d PD C 2

loop_
_atom_site_aniso_label
_atom_site_aniso_U_11
_atom_site_aniso_U_22
_atom_site_aniso_U_33
_atom_site_aniso_U_23
_atom_site_aniso_U_13
_atom_site_aniso_U_12
Ir1 0.0520(2) 0.0591(2) 0.0496(2) 0.00486(16) -0.00001(16) 0.02475(19)
N1 0.054(4) 0.054(4) 0.045(4) 0.000(3) -0.001(3) 0.029(4)
C1 0.063(6) 0.070(6) 0.051(5) -0.001(4) -0.004(4) 0.041(5)
C2 0.061(6) 0.060(6) 0.061(6) -0.008(5) -0.009(5) 0.021(5)
C3 0.091(8) 0.066(7) 0.060(6) -0.011(5) -0.013(5) 0.031(6)
C4 0.098(8) 0.070(6) 0.038(4) -0.007(4) 0.012(5) 0.049(6)
C5 0.080(7) 0.076(7) 0.043(5) -0.002(4) 0.003(5) 0.052(6)
C6 0.076(7) 0.083(7) 0.062(6) 0.008(5) 0.008(5) 0.055(6)
C7 0.057(6) 0.097(8) 0.057(5) 0.016(5) 0.008(4) 0.051(6)
C8 0.044(6) 0.110(9) 0.080(7) 0.026(7) 0.009(5) 0.025(6)
C9 0.088(9) 0.139(12) 0.129(11) 0.047(9) 0.035(8) 0.084(9)
S1 0.120(3) 0.134(3) 0.088(2) 0.0287(19) 0.0308(19) 0.102(2)
N2 0.064(5) 0.056(5) 0.057(5) 0.016(4) 0.004(4) 0.015(4)
C10 0.055(6) 0.075(7) 0.067(6) 0.000(5) -0.015(5) 0.011(6)
C11 0.085(7) 0.072(7) 0.069(7) -0.004(5) -0.027(6) 0.030(6)
C12 0.102(9) 0.079(8) 0.066(7) -0.021(6) -0.026(6) 0.048(7)
C13 0.076(7) 0.072(7) 0.061(6) -0.005(5) 0.000(5) 0.018(6)
C14 0.064(6) 0.054(6) 0.061(6) 0.006(4) -0.003(5) 0.029(5)
C15 0.071(6) 0.053(5) 0.045(5) 0.006(4) 0.007(4) 0.032(5)
C16 0.057(6) 0.043(5) 0.061(5) -0.004(4) -0.007(4) 0.024(5)
C17 0.063(6) 0.053(5) 0.048(5) 0.001(4) -0.001(4) 0.030(5)
C18 0.059(6) 0.054(6) 0.066(6) 0.006(4) 0.007(4) 0.029(5)
S2 0.0791(17) 0.0613(15) 0.0557(13) 0.0052(11) 0.0093(12) 0.0362(13)
N3 0.064(7) 0.054(5) 0.052(6) -0.009(4) -0.005(4) 0.035(4)
C19 0.068(8) 0.058(7) 0.058(7) 0.008(6) 0.015(6) 0.038(6)
C20 0.094(13) 0.079(10) 0.080(8) 0.006(7) 0.018(9) 0.069(11)
C21 0.080(11) 0.057(8) 0.087(11) -0.005(7) -0.015(8) 0.045(9)
C22 0.068(9) 0.048(7) 0.057(7) -0.010(5) -0.025(6) 0.032(7)
C23 0.058(10) 0.051(9) 0.048(5) -0.008(6) -0.009(6) 0.031(8)
C24 0.063(8) 0.039(5) 0.040(5) 0.000(4) -0.015(5) 0.022(6)
C25 0.078(8) 0.051(6) 0.073(13) 0.001(7) 0.006(8) 0.026(7)
C26 0.061(8) 0.098(11) 0.070(12) -0.004(10) -0.001(9) 0.031(8)
C27 0.068(12) 0.075(9) 0.072(10) -0.012(9) -0.007(8) 0.045(10)
S3 0.060(2) 0.052(2) 0.051(2) -0.0044(14) -0.0014(15) 0.0297(16)
N3' 0.060(2) 0.052(2) 0.051(2) -0.0044(14) -0.0014(15) 0.0297(16)
C19' 0.068(8) 0.058(7) 0.058(7) 0.008(6) 0.015(6) 0.038(6)
C20' 0.068(12) 0.075(9) 0.072(10) -0.012(9) -0.007(8) 0.045(10)
C21' 0.061(8) 0.098(11) 0.070(12) -0.004(10) -0.001(9) 0.031(8)
C22' 0.078(8) 0.051(6) 0.073(13) 0.001(7) 0.006(8) 0.026(7)
C23' 0.063(8) 0.039(5) 0.040(5) 0.000(4) -0.015(5) 0.022(6)
C24' 0.058(10) 0.051(9) 0.048(5) -0.008(6) -0.009(6) 0.031(8)
C25' 0.068(9) 0.048(7) 0.057(7) -0.010(5) -0.025(6) 0.032(7)
C26' 0.080(11) 0.057(8) 0.087(11) -0.005(7) -0.015(8) 0.045(9)
C27' 0.094(13) 0.079(10) 0.080(8) 0.006(7) 0.018(9) 0.069(11)
S3' 0.064(7) 0.054(5) 0.052(6) -0.009(4) -0.005(4) 0.035(4)
P1 0.065(3) 0.065(3) 0.126(6) 0.000 0.000 0.0327(13)
F1 0.059(4) 0.101(5) 0.140(5) 0.025(4) -0.011(3) 0.035(3)
P2 0.064(10) 0.065(9) 0.051(4) 0.01(3) 0.019(16) 0.031(10)
F2 0.053(11) 0.086(16) 0.057(8) -0.003(12) 0.011(9) 0.048(13)
F3 0.053(11) 0.086(16) 0.057(8) -0.003(12) 0.011(9) 0.048(13)
F4 0.101(17) 0.064(16) 0.055(14) 0.009(12) 0.004(14) 0.023(12)
F5 0.18(2) 0.115(17) 0.038(14) 0.008(14) -0.013(15) 0.111(17)
F6 0.101(17) 0.064(16) 0.055(14) 0.009(12) 0.004(14) 0.023(12)
F7 0.18(2) 0.115(17) 0.038(14) 0.008(14) -0.013(15) 0.111(17)
P2' 0.064(10) 0.065(9) 0.051(4) 0.01(3) 0.019(16) 0.031(10)
F2' 0.053(11) 0.086(16) 0.057(8) -0.003(12) 0.011(9) 0.048(13)
F3' 0.053(11) 0.086(16) 0.057(8) -0.003(12) 0.011(9) 0.048(13)
F4' 0.101(17) 0.064(16) 0.055(14) 0.009(12) 0.004(14) 0.023(12)
F5' 0.18(2) 0.115(17) 0.038(14) 0.008(14) -0.013(15) 0.111(17)
F6' 0.101(17) 0.064(16) 0.055(14) 0.009(12) 0.004(14) 0.023(12)
F7' 0.18(2) 0.115(17) 0.038(14) 0.008(14) -0.013(15) 0.111(17)
P3 0.085(4) 0.017(5) 0.068(2) 0.003(7) 0.017(3) 0.009(5)
F8 0.090(13) 0.120(13) 0.203(18) 0.047(12) 0.060(12) 0.032(10)
F9 0.11(4) 0.08(3) 0.070(18) -0.048(16) 0.022(17) 0.03(2)
F10 0.105(12) 0.076(6) 0.144(12) -0.050(7) -0.006(9) 0.034(8)
F11 0.105(12) 0.076(6) 0.144(12) -0.050(7) -0.006(9) 0.034(8)
F12 0.129(9) 0.068(10) 0.100(8) 0.003(7) -0.027(7) 0.051(9)
F13 0.129(9) 0.068(10) 0.100(8) 0.003(7) -0.027(7) 0.051(9)
P3' 0.085(4) 0.017(5) 0.068(2) 0.003(7) 0.017(3) 0.009(5)
F8' 0.090(13) 0.120(13) 0.203(18) 0.047(12) 0.060(12) 0.032(10)
F10' 0.105(12) 0.076(6) 0.144(12) -0.050(7) -0.006(9) 0.034(8)
F13' 0.129(9) 0.068(10) 0.100(8) 0.003(7) -0.027(7) 0.051(9)

loop_
_atom_type_symbol
_atom_type_description
_atom_type_scat_dispersion_real
_atom_type_scat_dispersion_imag
_atom_type_scat_source
C C 0.0033 0.0016 'International Tables Vol C Tables 4.2.6.8 and 6.1.1.4'
H H 0.0000 0.0000 'International Tables Vol C Tables 4.2.6.8 and 6.1.1.4'
N N 0.0061 0.0033 'International Tables Vol C Tables 4.2.6.8 and 6.1.1.4'
F F 0.0171 0.0103 'International Tables Vol C Tables 4.2.6.8 and 6.1.1.4'
P P 0.1023 0.0942 'International Tables Vol C Tables 4.2.6.8 and 6.1.1.4'
S S 0.1246 0.1234 'International Tables Vol C Tables 4.2.6.8 and 6.1.1.4'
Ir Ir -1.4442 7.9887 'International Tables Vol C Tables 4.2.6.8 and 6.1.1.4'

loop_
_geom_angle_atom_site_label_1
_geom_angle_atom_site_label_2
_geom_angle_atom_site_label_3
_geom_angle
_geom_angle_site_symmetry_1
_geom_angle_site_symmetry_3
C16 Ir1 C7 90.8(3) . .
C16 Ir1 N2 80.2(3) . .
C7 Ir1 N2 96.3(4) . .
C16 Ir1 N1 90.8(3) . .
C7 Ir1 N1 79.4(3) . .
N2 Ir1 N1 170.0(3) . .
C16 Ir1 N3 93.8(5) . .
C7 Ir1 N3 175.3(5) . .
N2 Ir1 N3 85.2(5) . .
N1 Ir1 N3 99.8(5) . .
C16 Ir1 N3' 165.3(7) . .
C7 Ir1 N3' 100.8(7) . .
N2 Ir1 N3' 89.5(7) . .
N1 Ir1 N3' 100.2(7) . .
N3 Ir1 N3' 74.7(9) . .
C16 Ir1 S3 172.4(3) . .
C7 Ir1 S3 94.8(3) . .
N2 Ir1 S3 104.1(2) . .
N1 Ir1 S3 85.35(19) . .
N3 Ir1 S3 80.4(4) . .
N3' Ir1 S3 15.2(7) . .
C16 Ir1 S3' 96.0(4) . .
C7 Ir1 S3' 169.3(4) . .
N2 Ir1 S3' 93.0(4) . .
N1 Ir1 S3' 92.2(3) . .
N3 Ir1 S3' 7.8(6) . .
N3' Ir1 S3' 74.0(6) . .
S3 Ir1 S3' 77.7(3) . .
C1 N1 C5 119.8(7) . .
C1 N1 Ir1 125.1(6) . .
C5 N1 Ir1 114.5(5) . .
N1 C1 C2 121.5(8) . .
N1 C1 H1A 119.3 . .
C2 C1 H1A 119.3 . .
C3 C2 C1 119.6(9) . .
C3 C2 H2A 120.2 . .
C1 C2 H2A 120.2 . .
C2 C3 C4 120.3(9) . .
C2 C3 H3A 119.9 . .
C4 C3 H3A 119.9 . .
C3 C4 C5 119.5(9) . .
C3 C4 H4A 120.2 . .
C5 C4 H4A 120.2 . .
N1 C5 C6 112.8(8) . .
N1 C5 C4 119.2(8) . .
C6 C5 C4 127.8(9) . .
C7 C6 C5 120.2(9) . .
C7 C6 S1 111.2(7) . .
C5 C6 S1 128.6(8) . .
C6 C7 C8 112.4(10) . .
C6 C7 Ir1 112.8(6) . .
C8 C7 Ir1 134.7(9) . .
C9 C8 C7 110.8(11) . .
C9 C8 H8A 124.6 . .
C7 C8 H8A 124.6 . .
C8 C9 S1 113.8(9) . .
C8 C9 H9A 123.1 . .
S1 C9 H9A 123.1 . .
C9 S1 C6 91.8(6) . .
C10 N2 C14 119.0(8) . .
C10 N2 Ir1 125.9(6) . .
C14 N2 Ir1 115.1(6) . .
N2 C10 C11 120.4(10) . .
N2 C10 H10A 119.8 . .
C11 C10 H10A 119.8 . .
C12 C11 C10 120.6(10) . .
C12 C11 H11A 119.7 . .
C10 C11 H11A 119.7 . .
C11 C12 C13 119.2(10) . .
C11 C12 H12A 120.4 . .
C13 C12 H12A 120.4 . .
C14 C13 C12 119.2(9) . .
C14 C13 H13A 120.4 . .
C12 C13 H13A 120.4 . .
C13 C14 N2 121.5(9) . .
C13 C14 C15 126.8(9) . .
N2 C14 C15 111.6(8) . .
C16 C15 C14 118.3(8) . .
C16 C15 S2 113.2(7) . .
C14 C15 S2 128.5(7) . .
C15 C16 C17 110.5(8) . .
C15 C16 Ir1 114.6(6) . .
C17 C16 Ir1 134.9(6) . .
C18 C17 C16 113.7(8) . .
C18 C17 H17A 123.1 . .
C16 C17 H17A 123.1 . .
C17 C18 S2 112.3(7) . .
C17 C18 H18A 123.8 . .
S2 C18 H18A 123.8 . .
C15 S2 C18 90.3(4) . .
C19 N3 C23 120.0(13) . .
C19 N3 Ir1 122.0(11) . .
C23 N3 Ir1 117.4(11) . .
N3 C19 C20 122.7(13) . .
N3 C19 H19A 118.7 . .
C20 C19 H19A 118.7 . .
C19 C20 C21 118.1(12) . .
C19 C20 H20A 120.9 . .
C21 C20 H20A 120.9 . .
C22 C21 C20 119.4(12) . .
C22 C21 H21A 120.3 . .
C20 C21 H21A 120.3 . .
C21 C22 C23 119.9(12) . .
C21 C22 H22A 120.1 . .
C23 C22 H22A 120.1 . .
N3 C23 C22 119.9(13) . .
N3 C23 C24 116.8(14) . .
C22 C23 C24 123.3(14) . .
C25 C24 C23 130.6(15) . .
C25 C24 S3 109.4(12) . .
C23 C24 S3 118.9(13) . .
C24 C25 C26 112.8(14) . .
C24 C25 H25A 123.6 . .
C26 C25 H25A 123.6 . .
C27 C26 C25 114.7(14) . .
C27 C26 H26A 122.6 . .
C25 C26 H26A 122.6 . .
C26 C27 S3 110.2(12) . .
C26 C27 H27A 124.9 . .
S3 C27 H27A 124.9 . .
C27 S3 C24 92.7(8) . .
C27 S3 Ir1 132.7(6) . .
C24 S3 Ir1 93.1(6) . .
C19' N3' C23' 120(2) . .
C19' N3' Ir1 116.1(19) . .
C23' N3' Ir1 122.3(17) . .
N3' C19' C20' 123(2) . .
N3' C19' H19B 118.7 . .
C20' C19' H19B 118.7 . .
C19' C20' C21' 118(2) . .
C19' C20' H20B 120.9 . .
C21' C20' H20B 120.9 . .
C22' C21' C20' 119(2) . .
C22' C21' H21B 120.7 . .
C20' C21' H21B 120.7 . .
C21' C22' C23' 121(3) . .
C21' C22' H22B 119.6 . .
C23' C22' H22B 119.6 . .
N3' C23' C22' 119(2) . .
N3' C23' C24' 117(3) . .
C22' C23' C24' 123(3) . .
C25' C24' C23' 130(3) . .
C25' C24' S3' 109.5(19) . .
C23' C24' S3' 119(2) . .
C24' C25' C26' 112(2) . .
C24' C25' H25B 123.9 . .
C26' C25' H25B 123.9 . .
C27' C26' C25' 116(2) . .
C27' C26' H26B 122.2 . .
C25' C26' H26B 122.2 . .
C26' C27' S3' 110.3(19) . .
C26' C27' H27B 124.8 . .
S3' C27' H27B 124.8 . .
C27' S3' C24' 92.4(14) . .
C27' S3' Ir1 136.9(14) . .
C24' S3' Ir1 93.2(11) . .
F1 P1 F1 89.2(3) 2 3
F1 P1 F1 89.2(3) 2 .
F1 P1 F1 89.2(3) 3 .
F1 P1 F1 90.9(4) 2 5
F1 P1 F1 90.8(5) 3 5
F1 P1 F1 179.9(6) . 5
F1 P1 F1 90.8(5) 2 6
F1 P1 F1 179.9(6) 3 6
F1 P1 F1 90.9(4) . 6
F1 P1 F1 89.2(3) 5 6
F1 P1 F1 179.9(7) 2 4
F1 P1 F1 90.9(4) 3 4
F1 P1 F1 90.8(5) . 4
F1 P1 F1 89.2(3) 5 4
F1 P1 F1 89.2(3) 6 4
F3 P2 F7 90.0(2) . .
F3 P2 F6 90.0(2) . .
F7 P2 F6 90.0(2) . .
F3 P2 F4 90.0(2) . .
F7 P2 F4 90.0(2) . .
F6 P2 F4 179.9(3) . .
F3 P2 F2 179.9(3) . .
F7 P2 F2 90.0(2) . .
F6 P2 F2 90.0(2) . .
F4 P2 F2 90.0(2) . .
F3 P2 F5 90.0(2) . .
F7 P2 F5 179.9(4) . .
F6 P2 F5 90.1(2) . .
F4 P2 F5 90.0(2) . .
F2 P2 F5 90.0(2) . .
F3' P2' F7' 90.1(2) . .
F3' P2' F5' 90.0(2) . .
F7' P2' F5' 180.0(3) . .
F3' P2' F6' 90.0(2) . .
F7' P2' F6' 90.0(2) . .
F5' P2' F6' 90.0(2) . .
F3' P2' F4' 90.0(2) . .
F7' P2' F4' 90.0(2) . .
F5' P2' F4' 90.0(2) . .
F6' P2' F4' 179.9(3) . .
F3' P2' F2' 179.9(3) . .
F7' P2' F2' 90.0(2) . .
F5' P2' F2' 90.0(2) . .
F6' P2' F2' 90.0(2) . .
F4' P2' F2' 90.0(2) . .
F8 P3 F9 173.1(15) . .
F8 P3 F12 90.1(2) . .
F9 P3 F12 96.7(14) . .
F8 P3 F10 90.0(2) . .
F9 P3 F10 83.1(15) . .
F12 P3 F10 172.4(17) . .
F8 P3 F13 89.9(2) . .
F9 P3 F13 92(2) . .
F12 P3 F13 90.0(2) . .
F10 P3 F13 97.6(16) . .
F8 P3 F11 90.0(2) . .
F9 P3 F11 89(2) . .
F12 P3 F11 82.4(16) . .
F10 P3 F11 90.0(2) . .
F13 P3 F11 172.4(17) . .
F8' P3' F8' 174.0(12) 5 .
F8' P3' F13' 85.6(8) 5 .
F8' P3' F13' 89.9(2) . .
F8' P3' F13' 89.9(2) 5 5
F8' P3' F13' 85.6(8) . 5
F13' P3' F13' 84.1(12) . 5
F8' P3' F10' 94.0(7) 5 .
F8' P3' F10' 89.9(2) . .
F13' P3' F10' 88.5(7) . .
F13' P3' F10' 171.4(10) 5 .
F8' P3' F10' 89.9(2) 5 5
F8' P3' F10' 94.0(7) . 5
F13' P3' F10' 171.4(10) . 5
F13' P3' F10' 88.5(7) 5 5
F10' P3' F10' 99.1(14) . 5

loop_
_geom_bond_atom_site_label_1
_geom_bond_atom_site_label_2
_geom_bond_distance
_geom_bond_site_symmetry_2
Ir1 C16 1.991(9) .
Ir1 C7 2.030(9) .
Ir1 N2 2.070(7) .
Ir1 N1 2.073(6) .
Ir1 N3 2.108(13) .
Ir1 N3' 2.18(3) .
Ir1 S3 2.430(3) .
Ir1 S3' 2.672(11) .
N1 C1 1.326(10) .
N1 C5 1.373(10) .
C1 C2 1.397(12) .
C1 H1A 0.9500 .
C2 C3 1.350(13) .
C2 H2A 0.9500 .
C3 C4 1.358(13) .
C3 H3A 0.9500 .
C4 C5 1.419(13) .
C4 H4A 0.9500 .
C5 C6 1.401(12) .
C6 C7 1.354(13) .
C6 S1 1.743(9) .
C7 C8 1.445(13) .
C8 C9 1.374(16) .
C8 H8A 0.9500 .
C9 S1 1.666(15) .
C9 H9A 0.9500 .
N2 C10 1.329(11) .
N2 C14 1.386(11) .
C10 C11 1.416(13) .
C10 H10A 0.9500 .
C11 C12 1.350(14) .
C11 H11A 0.9500 .
C12 C13 1.390(14) .
C12 H12A 0.9500 .
C13 C14 1.374(12) .
C13 H13A 0.9500 .
C14 C15 1.456(12) .
C15 C16 1.372(11) .
C15 S2 1.712(8) .
C16 C17 1.420(12) .
C17 C18 1.337(11) .
C17 H17A 0.9500 .
C18 S2 1.728(9) .
C18 H18A 0.9500 .
N3 C19 1.342(17) .
N3 C23 1.38(2) .
C19 C20 1.380(18) .
C19 H19A 0.9500 .
C20 C21 1.42(2) .
C20 H20A 0.9500 .
C21 C22 1.381(18) .
C21 H21A 0.9500 .
C22 C23 1.403(18) .
C22 H22A 0.9500 .
C23 C24 1.422(13) .
C24 C25 1.348(19) .
C24 S3 1.742(15) .
C25 C26 1.44(2) .
C25 H25A 0.9500 .
C26 C27 1.31(2) .
C26 H26A 0.9500 .
C27 S3 1.726(15) .
C27 H27A 0.9500 .
N3' C19' 1.34(2) .
N3' C23' 1.37(3) .
C19' C20' 1.38(3) .
C19' H19B 0.9500 .
C20' C21' 1.43(3) .
C20' H20B 0.9500 .
C21' C22' 1.38(3) .
C21' H21B 0.9500 .
C22' C23' 1.40(3) .
C22' H22B 0.9500 .
C23' C24' 1.420(18) .
C24' C25' 1.34(3) .
C24' S3' 1.75(2) .
C25' C26' 1.44(3) .
C25' H25B 0.9500 .
C26' C27' 1.30(3) .
C26' H26B 0.9500 .
C27' S3' 1.72(2) .
C27' H27B 0.9500 .
P1 F1 1.604(6) 2
P1 F1 1.604(6) 3
P1 F1 1.604(6) .
P1 F1 1.604(6) 5
P1 F1 1.604(6) 6
P1 F1 1.604(6) 4
P2 F3 1.5788(19) .
P2 F7 1.5789(19) .
P2 F6 1.5789(19) .
P2 F4 1.5791(19) .
P2 F2 1.5791(19) .
P2 F5 1.5792(19) .
P2' F3' 1.5788(19) .
P2' F7' 1.5789(19) .
P2' F5' 1.5790(19) .
P2' F6' 1.5790(19) .
P2' F4' 1.5790(19) .
P2' F2' 1.5792(19) .
P3 F8 1.579(2) .
P3 F9 1.579(2) .
P3 F12 1.579(2) .
P3 F10 1.579(2) .
P3 F13 1.579(2) .
P3 F11 1.579(2) .
P3' F8' 1.579(2) 5
P3' F8' 1.579(2) .
P3' F13' 1.581(2) .
P3' F13' 1.581(2) 5
P3' F10' 1.581(2) .
P3' F10' 1.581(2) 5

loop_
_geom_torsion_atom_site_label_1
_geom_torsion_atom_site_label_2
_geom_torsion_atom_site_label_3
_geom_torsion_atom_site_label_4
_geom_torsion
C16 Ir1 N1 C1 83.9(7)
C7 Ir1 N1 C1 174.6(7)
N2 Ir1 N1 C1 109.4(17)
N3 Ir1 N1 C1 -10.1(8)
N3' Ir1 N1 C1 -86.2(9)
S3 Ir1 N1 C1 -89.6(7)
S3' Ir1 N1 C1 -12.1(7)
C16 Ir1 N1 C5 -87.2(6)
C7 Ir1 N1 C5 3.4(6)
N2 Ir1 N1 C5 -61.8(19)
N3 Ir1 N1 C5 178.7(7)
N3' Ir1 N1 C5 102.7(8)
S3 Ir1 N1 C5 99.3(5)
S3' Ir1 N1 C5 176.8(6)
C5 N1 C1 C2 0.2(12)
Ir1 N1 C1 C2 -170.5(6)
N1 C1 C2 C3 2.3(14)
C1 C2 C3 C4 -3.0(14)
C2 C3 C4 C5 1.2(14)
C1 N1 C5 C6 -177.6(7)
Ir1 N1 C5 C6 -5.9(9)
C1 N1 C5 C4 -2.0(12)
Ir1 N1 C5 C4 169.6(6)
C3 C4 C5 N1 1.3(12)
C3 C4 C5 C6 176.1(9)
N1 C5 C6 C7 6.1(12)
C4 C5 C6 C7 -168.9(9)
N1 C5 C6 S1 -172.1(7)
C4 C5 C6 S1 12.9(14)
C5 C6 C7 C8 179.7(8)
S1 C6 C7 C8 -1.9(10)
C5 C6 C7 Ir1 -3.1(11)
S1 C6 C7 Ir1 175.3(4)
C16 Ir1 C7 C6 90.4(7)
N2 Ir1 C7 C6 170.7(7)
N1 Ir1 C7 C6 -0.2(7)
N3 Ir1 C7 C6 -81(7)
N3' Ir1 C7 C6 -98.7(10)
S3 Ir1 C7 C6 -84.5(7)
S3' Ir1 C7 C6 -39(3)
C16 Ir1 C7 C8 -93.3(9)
N2 Ir1 C7 C8 -13.0(10)
N1 Ir1 C7 C8 176.1(10)
N3 Ir1 C7 C8 96(7)
N3' Ir1 C7 C8 77.6(12)
S3 Ir1 C7 C8 91.8(9)
S3' Ir1 C7 C8 137(2)
C6 C7 C8 C9 1.6(12)
Ir1 C7 C8 C9 -174.7(8)
C7 C8 C9 S1 -0.7(12)
C8 C9 S1 C6 -0.3(9)
C7 C6 S1 C9 1.3(8)
C5 C6 S1 C9 179.5(11)
C16 Ir1 N2 C10 175.4(9)
C7 Ir1 N2 C10 85.7(9)
N1 Ir1 N2 C10 149.6(14)
N3 Ir1 N2 C10 -89.8(9)
N3' Ir1 N2 C10 -15.1(10)
S3 Ir1 N2 C10 -10.9(9)
S3' Ir1 N2 C10 -89.0(9)
C16 Ir1 N2 C14 -5.0(6)
C7 Ir1 N2 C14 -94.8(7)
N1 Ir1 N2 C14 -31(2)
N3 Ir1 N2 C14 89.7(8)
N3' Ir1 N2 C14 164.4(9)
S3 Ir1 N2 C14 168.6(6)
S3' Ir1 N2 C14 90.5(7)
C14 N2 C10 C11 -3.4(14)
Ir1 N2 C10 C11 176.1(7)
N2 C10 C11 C12 2.9(16)
C10 C11 C12 C13 -1.2(16)
C11 C12 C13 C14 0.3(16)
C12 C13 C14 N2 -0.9(15)
C12 C13 C14 C15 176.9(9)
C10 N2 C14 C13 2.5(14)
Ir1 N2 C14 C13 -177.1(7)
C10 N2 C14 C15 -175.6(8)
Ir1 N2 C14 C15 4.8(9)
C13 C14 C15 C16 -179.4(9)
N2 C14 C15 C16 -1.5(11)
C13 C14 C15 S2 -1.1(14)
N2 C14 C15 S2 176.9(7)
C14 C15 C16 C17 179.0(7)
S2 C15 C16 C17 0.4(10)
C14 C15 C16 Ir1 -2.8(10)
S2 C15 C16 Ir1 178.7(4)
C7 Ir1 C16 C15 100.4(7)
N2 Ir1 C16 C15 4.1(6)
N1 Ir1 C16 C15 179.7(7)
N3 Ir1 C16 C15 -80.4(8)
N3' Ir1 C16 C15 -42(3)
S3 Ir1 C16 C15 -121.2(17)
S3' Ir1 C16 C15 -87.9(7)
C7 Ir1 C16 C17 -81.9(9)
N2 Ir1 C16 C17 -178.2(9)
N1 Ir1 C16 C17 -2.5(9)
N3 Ir1 C16 C17 97.4(9)
N3' Ir1 C16 C17 136(3)
S3 Ir1 C16 C17 57(2)
S3' Ir1 C16 C17 89.8(9)
C15 C16 C17 C18 -0.2(11)
Ir1 C16 C17 C18 -178.0(7)
C16 C17 C18 S2 -0.1(10)
C16 C15 S2 C18 -0.4(7)
C14 C15 S2 C18 -178.8(8)
C17 C18 S2 C15 0.3(7)
C16 Ir1 N3 C19 -12.6(12)
C7 Ir1 N3 C19 159(6)
N2 Ir1 N3 C19 -92.4(12)
N1 Ir1 N3 C19 78.9(12)
N3' Ir1 N3 C19 176.8(15)
S3 Ir1 N3 C19 162.4(13)
S3' Ir1 N3 C19 93(5)
C16 Ir1 N3 C23 158.8(11)
C7 Ir1 N3 C23 -30(7)
N2 Ir1 N3 C23 79.0(11)
N1 Ir1 N3 C23 -109.7(11)
N3' Ir1 N3 C23 -11.7(12)
S3 Ir1 N3 C23 -26.2(11)
S3' Ir1 N3 C23 -95(5)
C23 N3 C19 C20 -3(2)
Ir1 N3 C19 C20 168.6(12)
N3 C19 C20 C21 1(2)
C19 C20 C21 C22 0(2)
C20 C21 C22 C23 1(2)
C19 N3 C23 C22 3(2)
Ir1 N3 C23 C22 -168.7(11)
C19 N3 C23 C24 -176.8(14)
Ir1 N3 C23 C24 11.6(18)
C21 C22 C23 N3 -2(2)
C21 C22 C23 C24 177.7(13)
N3 C23 C24 C25 -145.8(17)
C22 C23 C24 C25 35(3)
N3 C23 C24 S3 20(2)
C22 C23 C24 S3 -159.2(12)
C23 C24 C25 C26 168.2(18)
S3 C24 C25 C26 1.0(15)
C24 C25 C26 C27 -4.0(19)
C25 C26 C27 S3 5.0(18)
C26 C27 S3 C24 -3.8(12)
C26 C27 S3 Ir1 -100.5(13)
C25 C24 S3 C27 1.5(11)
C23 C24 S3 C27 -167.4(15)
C25 C24 S3 Ir1 134.5(10)
C23 C24 S3 Ir1 -34.4(13)
C16 Ir1 S3 C27 166(2)
C7 Ir1 S3 C27 -55.9(9)
N2 Ir1 S3 C27 41.9(8)
N1 Ir1 S3 C27 -134.8(8)
N3 Ir1 S3 C27 124.4(9)
N3' Ir1 S3 C27 58(3)
S3' Ir1 S3 C27 131.9(8)
C16 Ir1 S3 C24 69.3(19)
C7 Ir1 S3 C24 -152.4(6)
N2 Ir1 S3 C24 -54.6(6)
N1 Ir1 S3 C24 128.7(5)
N3 Ir1 S3 C24 27.9(7)
N3' Ir1 S3 C24 -38(3)
S3' Ir1 S3 C24 35.4(6)
C16 Ir1 N3' C19' 150(2)
C7 Ir1 N3' C19' 8(2)
N2 Ir1 N3' C19' 104.6(19)
N1 Ir1 N3' C19' -73(2)
N3 Ir1 N3' C19' -170(2)
S3 Ir1 N3' C19' -60(3)
S3' Ir1 N3' C19' -162(2)
C16 Ir1 N3' C23' -18(4)
C7 Ir1 N3' C23' -159.1(17)
N2 Ir1 N3' C23' -62.8(17)
N1 Ir1 N3' C23' 119.9(17)
N3 Ir1 N3' C23' 22.4(18)
S3 Ir1 N3' C23' 133(3)
S3' Ir1 N3' C23' 30.5(17)
C23' N3' C19' C20' 0.01(16)
Ir1 N3' C19' C20' -167.6(19)
N3' C19' C20' C21' 0.00(15)
C19' C20' C21' C22' 0.0(3)
C20' C21' C22' C23' 0.0(5)
C19' N3' C23' C22' 0.0(4)
Ir1 N3' C23' C22' 167(2)
C19' N3' C23' C24' 173(4)
Ir1 N3' C23' C24' -20(4)
C21' C22' C23' N3' 0.0(5)
C21' C22' C23' C24' -173(4)
N3' C23' C24' C25' 151(2)
C22' C23' C24' C25' -36(5)
N3' C23' C24' S3' -16(4)
C22' C23' C24' S3' 157(2)
C23' C24' C25' C26' -168(5)
S3' C24' C25' C26' 0.00(10)
C24' C25' C26' C27' 0.01(14)
C25' C26' C27' S3' 0.0(2)
C26' C27' S3' C24' 0.0(2)
C26' C27' S3' Ir1 97.3(18)
C25' C24' S3' C27' -0.01(17)
C23' C24' S3' C27' 169(4)
C25' C24' S3' Ir1 -137.2(13)
C23' C24' S3' Ir1 32(3)
C16 Ir1 S3' C27' 44.2(19)
C7 Ir1 S3' C27' 173(2)
N2 Ir1 S3' C27' -36.3(18)
N1 Ir1 S3' C27' 135.2(18)
N3 Ir1 S3' C27' -30(5)
N3' Ir1 S3' C27' -125(2)
S3 Ir1 S3' C27' -140.0(19)
C16 Ir1 S3' C24' 141.1(12)
C7 Ir1 S3' C24' -90(3)
N2 Ir1 S3' C24' 60.7(12)
N1 Ir1 S3' C24' -127.8(12)
N3 Ir1 S3' C24' 66(5)
N3' Ir1 S3' C24' -27.9(14)
S3 Ir1 S3' C24' -43.1(12)
